data_4076020
loop_
_publ_author_name
'Cheung, Mak-Shuen'
'Chan, Hoi-Shan'
'Bi, Siwei'
'Lin, Zhenyang'
'Xie, Zuowei'

_publ_section_title
;
 Functional Sidearm Promoted Electron-Transfer Reactions:&#x00A0; A New
 Route to Metallacarboranes Incorporating the\h7-arachno-Carboranyl
 Ligands
;
_journal_issue 18
_journal_name_full Organometallics
_journal_page_first 4333
_journal_paper_doi 10.1021/om050454a
_journal_volume 24
_journal_year 2005
_chemical_formula_sum 'C22 H54 B10 Cl N2 Na O3 Zr'
_chemical_formula_weight 652.43
_chemical_name_systematic
; 
 ? 
;
_space_group_IT_number 14
_symmetry_cell_setting monoclinic
_symmetry_space_group_name_Hall '-P 2yn'
_symmetry_space_group_name_H-M 'P 1 21/n 1'
_atom_sites_solution_hydrogens geom
_atom_sites_solution_primary direct
_atom_sites_solution_secondary difmap
_audit_creation_method SHELXL-97
_cell_angle_alpha 90.00
_cell_angle_beta 90.00(3)
_cell_angle_gamma 90.00
_cell_formula_units_Z 4
_cell_length_a 9.939(2)
_cell_length_b 22.339(5)
_cell_length_c 15.553(3)
_cell_measurement_temperature 293(2)
_cell_volume 3453.2(12)
_computing_cell_refinement 'Bruker FRAMBO'
_computing_data_collection 'Bruker FRAMBO'
_computing_data_reduction 'Bruker SHELXTL'
_computing_molecular_graphics 'Bruker SHELXTL'
_computing_publication_material 'Bruker SHELXTL'
_computing_structure_refinement 'SHELXL-97 (Sheldrick, 1997)'
_computing_structure_solution 'SHELXS-97 (Sheldrick, 1990)'
_diffrn_ambient_temperature 293(2)
_diffrn_measured_fraction_theta_full 0.903
_diffrn_measured_fraction_theta_max 0.903
_diffrn_measurement_device_type 'multiwire proportional'
_diffrn_measurement_method 'phi and omega scans'
_diffrn_radiation_monochromator graphite
_diffrn_radiation_source 'fine-focus sealed tube'
_diffrn_radiation_type MoK\a
_diffrn_radiation_wavelength 0.71073
_diffrn_reflns_av_R_equivalents 0.0884
_diffrn_reflns_av_sigmaI/netI 0.0938
_diffrn_reflns_limit_h_max 10
_diffrn_reflns_limit_h_min -10
_diffrn_reflns_limit_k_max 24
_diffrn_reflns_limit_k_min -23
_diffrn_reflns_limit_l_max 16
_diffrn_reflns_limit_l_min 0
_diffrn_reflns_number 6964
_diffrn_reflns_theta_full 25.00
_diffrn_reflns_theta_max 25.00
_diffrn_reflns_theta_min 1.60
_exptl_absorpt_coefficient_mu 0.435
_exptl_absorpt_correction_T_max 1.0000
_exptl_absorpt_correction_T_min 0.8119
_exptl_absorpt_correction_type sadabs
_exptl_crystal_colour orange
_exptl_crystal_density_diffrn 1.255
_exptl_crystal_density_method 'not measured'
_exptl_crystal_description prism
_exptl_crystal_F_000 1368
_exptl_crystal_size_max 0.50
_exptl_crystal_size_mid 0.40
_exptl_crystal_size_min 0.10
_refine_diff_density_max 0.791
_refine_diff_density_min -0.652
_refine_diff_density_rms 0.084
_refine_ls_extinction_coef 0.011(3)
_refine_ls_extinction_expression Fc^*^=kFc[1+0.001xFc^2^\l^3^/sin(2\q)]^-1/4^
_refine_ls_extinction_method SHELXL
_refine_ls_goodness_of_fit_ref 1.090
_refine_ls_hydrogen_treatment mixed
_refine_ls_matrix_type full
_refine_ls_number_parameters 366
_refine_ls_number_reflns 4079
_refine_ls_number_restraints 67
_refine_ls_restrained_S_all 1.096
_refine_ls_R_factor_all 0.0912
_refine_ls_R_factor_gt 0.0817
_refine_ls_shift/su_max 0.101
_refine_ls_shift/su_mean 0.008
_refine_ls_structure_factor_coef Fsqd
_refine_ls_weighting_details 'calc w=1/[\s^2^(Fo^2^)+(0.1443P)^2^+1.9039P] where P=(Fo^2^+2Fc^2^)/3'
_refine_ls_weighting_scheme calc
_refine_ls_wR_factor_gt 0.2234
_refine_ls_wR_factor_ref 0.2367
_reflns_number_gt 3645
_reflns_number_total 4079
_reflns_threshold_expression >2sigma(I)
_cod_data_source_file om050454asi20050605_095008.cif
_cod_data_source_block 2
_cod_original_cell_volume 3453.3(12)
_cod_original_sg_symbol_H-M P2(1)/n
_cod_database_code 4076020

loop_
_symmetry_equiv_pos_as_xyz
'x, y, z'
'-x+1/2, y+1/2, -z+1/2'
'-x, -y, -z'
'x-1/2, -y-1/2, z-1/2'

loop_
_atom_site_label
_atom_site_type_symbol
_atom_site_fract_x
_atom_site_fract_y
_atom_site_fract_z
_atom_site_U_iso_or_equiv
_atom_site_adp_type
_atom_site_occupancy
_atom_site_symmetry_multiplicity
_atom_site_calc_flag
_atom_site_refinement_flags
Zr1 Zr 0.82041(6) 0.83321(3) 0.76249(4) 0.0696(4) Uani 1 1 d .
Cl1 Cl 0.6892(2) 0.92607(9) 0.78847(18) 0.1114(8) Uani 1 1 d .
N1 N 0.6603(6) 0.8169(3) 0.6403(4) 0.0944(18) Uani 1 1 d .
N2 N 0.6489(7) 0.7855(4) 0.8631(5) 0.107(2) Uani 1 1 d .
C2 C 0.9383(8) 0.8368(3) 0.6392(5) 0.085(2) Uani 1 1 d .
C5 C 0.9304(9) 0.7815(5) 0.8605(6) 0.111(3) Uani 1 1 d .
C11 C 0.8706(8) 0.8419(4) 0.5549(5) 0.101(3) Uani 1 1 d D
H11A H 0.8776 0.8045 0.5234 0.121 Uiso 1 1 calc R
H11B H 0.9113 0.8734 0.5209 0.121 Uiso 1 1 calc R
C12 C 0.7209(9) 0.8567(5) 0.5741(6) 0.112(3) Uani 1 1 d D
H12A H 0.7145 0.8979 0.5935 0.134 Uiso 1 1 calc R
H12B H 0.6695 0.8533 0.5213 0.134 Uiso 1 1 calc R
C13 C 0.6603(11) 0.7554(5) 0.6124(7) 0.131(3) Uani 1 1 d .
H13A H 0.5978 0.7506 0.5659 0.197 Uiso 1 1 calc R
H13B H 0.6342 0.7301 0.6594 0.197 Uiso 1 1 calc R
H13C H 0.7489 0.7446 0.5934 0.197 Uiso 1 1 calc R
C14 C 0.5146(9) 0.8378(5) 0.6525(8) 0.135(4) Uani 1 1 d .
H14A H 0.4636 0.8289 0.6018 0.203 Uiso 1 1 calc R
H14B H 0.5134 0.8802 0.6626 0.203 Uiso 1 1 calc R
H14C H 0.4757 0.8175 0.7009 0.203 Uiso 1 1 calc R
C15 C 0.8495(10) 0.7513(6) 0.9333(7) 0.165(5) Uani 1 1 d D
H15A H 0.8976 0.7552 0.9873 0.197 Uiso 1 1 calc R
H15B H 0.8386 0.7090 0.9210 0.197 Uiso 1 1 calc R
C16 C 0.7062(12) 0.7823(12) 0.9408(10) 0.325(18) Uani 1 1 d D
H16A H 0.6493 0.7594 0.9792 0.390 Uiso 1 1 calc R
H16B H 0.7162 0.8222 0.9644 0.390 Uiso 1 1 calc R
C17 C 0.639(2) 0.7223(7) 0.8414(14) 0.259(10) Uani 1 1 d .
H17A H 0.7280 0.7053 0.8384 0.388 Uiso 1 1 calc R
H17B H 0.5955 0.7179 0.7868 0.388 Uiso 1 1 calc R
H17C H 0.5882 0.7018 0.8848 0.388 Uiso 1 1 calc R
C18 C 0.5111(10) 0.8018(8) 0.8641(9) 0.202(8) Uani 1 1 d .
H18A H 0.4646 0.7784 0.9065 0.303 Uiso 1 1 calc R
H18B H 0.4724 0.7945 0.8085 0.303 Uiso 1 1 calc R
H18C H 0.5029 0.8435 0.8780 0.303 Uiso 1 1 calc R
O1 O 0.7883(7) 1.0484(4) 0.6448(5) 0.145(3) Uani 1 1 d D
C21 C 0.6517(11) 1.0590(6) 0.6404(9) 0.161(5) Uani 1 1 d D
H21A H 0.6031 1.0275 0.6700 0.193 Uiso 1 1 calc R
H21B H 0.6306 1.0969 0.6679 0.193 Uiso 1 1 calc R
C22 C 0.6140(17) 1.0607(10) 0.5549(12) 0.242(10) Uani 1 1 d D
H22A H 0.5909 1.1012 0.5378 0.290 Uiso 1 1 calc R
H22B H 0.5369 1.0350 0.5448 0.290 Uiso 1 1 calc R
C23 C 0.733(2) 1.0391(9) 0.5060(9) 0.237(10) Uani 1 1 d D
H23A H 0.7239 0.9970 0.4919 0.284 Uiso 1 1 calc R
H23B H 0.7449 1.0617 0.4534 0.284 Uiso 1 1 calc R
C24 C 0.8403(13) 1.0485(7) 0.5628(9) 0.162(5) Uani 1 1 d D
H24A H 0.9066 1.0169 0.5566 0.194 Uiso 1 1 calc R
H24B H 0.8834 1.0865 0.5507 0.194 Uiso 1 1 calc R
O2 O 0.8218(10) 1.0552(4) 0.8845(7) 0.158(3) Uani 1 1 d D
C31 C 0.729(3) 1.0988(8) 0.8892(14) 0.320(17) Uani 1 1 d D
H31A H 0.6823 1.1015 0.8344 0.384 Uiso 1 1 calc R
H31B H 0.7735 1.1367 0.8992 0.384 Uiso 1 1 calc R
C32 C 0.6371(18) 1.0896(13) 0.9521(15) 0.302(15) Uani 1 1 d D
H32A H 0.5489 1.0816 0.9281 0.363 Uiso 1 1 calc R
H32B H 0.6312 1.1242 0.9897 0.363 Uiso 1 1 calc R
C33 C 0.689(2) 1.0369(9) 0.9991(12) 0.232(9) Uani 1 1 d D
H33A H 0.6935 1.0448 1.0603 0.279 Uiso 1 1 calc R
H33B H 0.6317 1.0023 0.9895 0.279 Uiso 1 1 calc R
C34 C 0.8151(19) 1.0281(7) 0.9649(10) 0.191(6) Uani 1 1 d D
H34A H 0.8329 0.9856 0.9596 0.230 Uiso 1 1 calc R
H34B H 0.8824 1.0453 1.0027 0.230 Uiso 1 1 calc R
O3 O 1.0787(9) 1.0732(4) 0.7492(7) 0.180(4) Uani 1 1 d D
C41 C 1.1256(16) 1.1110(10) 0.8117(13) 0.258(10) Uani 1 1 d D
H41A H 1.1049 1.1520 0.7957 0.310 Uiso 1 1 calc R
H41B H 1.0797 1.1025 0.8653 0.310 Uiso 1 1 calc R
C42 C 1.2618(17) 1.1056(12) 0.8238(13) 0.270(12) Uani 1 1 d D
H42A H 1.2824 1.0790 0.8713 0.324 Uiso 1 1 calc R
H42B H 1.3037 1.1442 0.8338 0.324 Uiso 1 1 calc R
C43 C 1.3028(15) 1.0801(15) 0.7418(18) 0.36(2) Uani 1 1 d D
H43A H 1.3472 1.1101 0.7067 0.432 Uiso 1 1 calc R
H43B H 1.3644 1.0470 0.7506 0.432 Uiso 1 1 calc R
C44 C 1.189(2) 1.0610(12) 0.7033(16) 0.43(3) Uani 1 1 d D
H44A H 1.1810 1.0798 0.6473 0.518 Uiso 1 1 calc R
H44B H 1.1944 1.0180 0.6944 0.518 Uiso 1 1 calc R
B3 B 0.9882(9) 0.7732(4) 0.6748(7) 0.095(3) Uani 1 1 d .
H3 H 0.9671 0.7336 0.6351 0.114 Uiso 1 1 calc R
B4 B 0.9822(9) 0.7468(5) 0.7769(7) 0.103(3) Uani 1 1 d .
H4 H 0.9590 0.6988 0.7713 0.124 Uiso 1 1 calc R
B6 B 0.9944(10) 0.8418(6) 0.8810(7) 0.107(3) Uani 1 1 d .
H6 H 0.9720 0.8621 0.9438 0.128 Uiso 1 1 calc R
B7 B 1.0276(8) 0.8947(4) 0.7955(7) 0.095(3) Uani 1 1 d .
H7 H 1.0091 0.9403 0.8192 0.114 Uiso 1 1 calc R
B8 B 1.0099(8) 0.8934(4) 0.6854(7) 0.092(3) Uani 1 1 d .
H8 H 0.9959 0.9385 0.6585 0.110 Uiso 1 1 calc R
B9 B 1.1010(10) 0.8303(4) 0.6407(7) 0.098(3) Uani 1 1 d .
H9 H 1.1620 0.8274 0.5818 0.117 Uiso 1 1 calc R
B10 B 1.1501(9) 0.7872(5) 0.7404(7) 0.098(3) Uani 1 1 d .
B11 B 1.0917(11) 0.7777(7) 0.8576(8) 0.134(4) Uani 1 1 d .
H11 H 1.1522 0.7504 0.9019 0.161 Uiso 1 1 calc R
B12 B 1.1604(11) 0.8456(6) 0.8293(9) 0.120(4) Uani 1 1 d .
H12 H 1.2510 0.8590 0.8651 0.144 Uiso 1 1 calc R
B13 B 1.1652(9) 0.8704(5) 0.7247(7) 0.101(3) Uani 1 1 d .
H13 H 1.2582 0.8948 0.7091 0.121 Uiso 1 1 calc R
Na1 Na 0.8961(3) 1.00856(15) 0.7598(2) 0.1126(11) Uani 1 1 d .
H10 H 1.258(8) 0.759(3) 0.738(4) 0.10(2) Uiso 1 1 d .

loop_
_atom_site_aniso_label
_atom_site_aniso_U_11
_atom_site_aniso_U_22
_atom_site_aniso_U_33
_atom_site_aniso_U_23
_atom_site_aniso_U_13
_atom_site_aniso_U_12
Zr1 0.0504(5) 0.0818(6) 0.0765(6) 0.0014(3) 0.0048(3) 0.0052(3)
Cl1 0.0730(13) 0.0912(13) 0.170(2) -0.0086(13) 0.0094(12) 0.0050(10)
N1 0.068(4) 0.119(5) 0.096(4) 0.005(4) -0.015(3) -0.006(4)
N2 0.072(4) 0.134(6) 0.114(5) 0.044(4) 0.024(4) 0.013(4)
C2 0.074(5) 0.109(5) 0.073(4) -0.004(4) 0.011(4) 0.012(4)
C5 0.072(5) 0.138(7) 0.123(7) 0.021(6) -0.007(5) 0.011(5)
C11 0.084(6) 0.132(7) 0.087(5) 0.003(4) 0.006(4) -0.004(5)
C12 0.092(6) 0.145(7) 0.099(6) 0.010(6) -0.015(5) 0.010(6)
C13 0.123(8) 0.130(8) 0.140(8) -0.022(7) -0.025(6) -0.022(6)
C14 0.055(5) 0.212(12) 0.139(9) 0.009(7) -0.014(5) 0.010(6)
C15 0.099(7) 0.256(14) 0.139(9) 0.100(10) 0.012(6) 0.026(8)
C16 0.098(9) 0.69(5) 0.185(15) 0.25(3) 0.007(9) 0.004(18)
C17 0.32(3) 0.175(15) 0.28(2) 0.050(14) 0.16(2) -0.035(15)
C18 0.071(6) 0.335(19) 0.199(13) 0.142(14) 0.041(7) 0.028(10)
O1 0.099(5) 0.188(7) 0.149(6) 0.039(5) 0.015(4) 0.011(5)
C21 0.118(9) 0.160(10) 0.206(14) 0.052(10) 0.046(9) 0.039(8)
C22 0.23(2) 0.26(2) 0.24(2) 0.007(18) -0.115(18) -0.014(17)
C23 0.33(3) 0.209(17) 0.170(16) 0.001(13) 0.053(18) -0.08(2)
C24 0.129(10) 0.189(13) 0.167(13) 0.052(10) 0.013(9) -0.002(9)
O2 0.164(8) 0.140(6) 0.171(8) -0.036(6) 0.050(6) -0.017(6)
C31 0.50(4) 0.176(15) 0.29(3) 0.067(16) 0.17(3) 0.14(2)
C32 0.175(18) 0.52(5) 0.21(2) -0.01(3) 0.018(15) 0.10(2)
C33 0.21(2) 0.29(2) 0.199(19) -0.006(17) 0.050(17) -0.053(19)
C34 0.203(18) 0.206(15) 0.164(14) -0.023(12) -0.033(12) 0.014(14)
O3 0.137(7) 0.187(8) 0.215(10) -0.023(7) -0.008(7) -0.058(6)
C41 0.143(15) 0.30(2) 0.33(3) -0.09(2) 0.049(16) -0.032(16)
C42 0.127(14) 0.43(4) 0.25(2) 0.07(2) -0.048(14) -0.03(2)
C43 0.138(17) 0.36(4) 0.58(6) -0.11(4) 0.14(3) -0.019(18)
C44 0.26(3) 0.54(5) 0.50(5) -0.29(4) 0.26(3) -0.27(3)
B3 0.062(5) 0.097(6) 0.126(8) -0.033(5) 0.005(5) 0.001(4)
B4 0.069(5) 0.097(6) 0.145(9) 0.021(6) 0.011(5) 0.024(5)
B6 0.072(6) 0.161(10) 0.089(6) -0.017(6) -0.014(5) 0.022(6)
B7 0.048(4) 0.105(6) 0.132(8) -0.038(6) -0.009(4) 0.006(4)
B8 0.046(4) 0.097(6) 0.133(7) -0.001(5) 0.005(4) -0.009(4)
B9 0.072(6) 0.118(7) 0.102(7) -0.014(5) 0.019(5) 0.006(5)
B10 0.048(4) 0.116(7) 0.130(8) -0.015(6) 0.008(4) 0.009(5)
B11 0.080(7) 0.194(13) 0.129(9) 0.026(9) -0.013(6) 0.033(8)
B12 0.071(6) 0.149(9) 0.141(10) -0.034(8) -0.014(6) 0.009(6)
B13 0.049(5) 0.108(7) 0.144(9) -0.009(6) 0.005(5) 0.001(4)
Na1 0.089(2) 0.114(2) 0.135(3) -0.011(2) 0.0092(19) -0.0060(18)

loop_
_atom_type_symbol
_atom_type_description
_atom_type_scat_dispersion_real
_atom_type_scat_dispersion_imag
_atom_type_scat_source
C C 0.0033 0.0016 'International Tables Vol C Tables 4.2.6.8 and 6.1.1.4'
H H 0.0000 0.0000 'International Tables Vol C Tables 4.2.6.8 and 6.1.1.4'
B B 0.0013 0.0007 'International Tables Vol C Tables 4.2.6.8 and 6.1.1.4'
N N 0.0061 0.0033 'International Tables Vol C Tables 4.2.6.8 and 6.1.1.4'
O O 0.0106 0.0060 'International Tables Vol C Tables 4.2.6.8 and 6.1.1.4'
Na Na 0.0362 0.0249 'International Tables Vol C Tables 4.2.6.8 and 6.1.1.4'
Cl Cl 0.1484 0.1585 'International Tables Vol C Tables 4.2.6.8 and 6.1.1.4'
Zr Zr -2.9673 0.5597 'International Tables Vol C Tables 4.2.6.8 and 6.1.1.4'

loop_
_geom_angle_atom_site_label_1
_geom_angle_atom_site_label_2
_geom_angle_atom_site_label_3
_geom_angle
C5 Zr1 C2 110.5(3)
C5 Zr1 Cl1 125.9(3)
C2 Zr1 Cl1 112.5(2)
C5 Zr1 N1 139.8(3)
C2 Zr1 N1 71.9(3)
Cl1 Zr1 N1 84.93(19)
C5 Zr1 B4 38.8(4)
C2 Zr1 B4 76.8(3)
Cl1 Zr1 B4 163.6(3)
N1 Zr1 B4 111.2(3)
C5 Zr1 B7 74.9(4)
C2 Zr1 B7 74.3(3)
Cl1 Zr1 B7 86.6(2)
N1 Zr1 B7 138.6(3)
B4 Zr1 B7 83.0(3)
C5 Zr1 B6 36.7(4)
C2 Zr1 B6 105.2(3)
Cl1 Zr1 B6 100.2(3)
N1 Zr1 B6 174.9(3)
B4 Zr1 B6 63.8(4)
B7 Zr1 B6 41.9(4)
C5 Zr1 B3 76.6(4)
C2 Zr1 B3 38.6(3)
Cl1 Zr1 B3 150.9(3)
N1 Zr1 B3 86.2(3)
B4 Zr1 B3 39.1(4)
B7 Zr1 B3 82.0(3)
B6 Zr1 B3 89.0(3)
C5 Zr1 N2 71.8(3)
C2 Zr1 N2 152.5(3)
Cl1 Zr1 N2 84.15(19)
N1 Zr1 N2 88.9(3)
B4 Zr1 N2 93.0(3)
B7 Zr1 N2 130.4(3)
B6 Zr1 N2 92.4(3)
B3 Zr1 N2 123.3(3)
C5 Zr1 B8 103.3(3)
C2 Zr1 B8 38.1(3)
Cl1 Zr1 B8 91.4(2)
N1 Zr1 B8 100.7(3)
B4 Zr1 B8 88.6(3)
B7 Zr1 B8 39.1(3)
B6 Zr1 B8 78.6(4)
B3 Zr1 B8 63.3(3)
N2 Zr1 B8 169.1(3)
Zr1 Cl1 Na1 97.96(10)
C13 N1 C12 111.2(8)
C13 N1 C14 109.2(8)
C12 N1 C14 106.6(7)
C13 N1 Zr1 111.6(6)
C12 N1 Zr1 100.4(5)
C14 N1 Zr1 117.5(6)
C16 N2 C18 114.5(9)
C16 N2 C17 100.7(14)
C18 N2 C17 100.9(12)
C16 N2 Zr1 107.0(8)
C18 N2 Zr1 123.1(6)
C17 N2 Zr1 107.9(7)
C11 C2 B3 121.0(7)
C11 C2 B8 122.3(7)
B3 C2 B8 113.7(7)
C11 C2 B9 118.2(7)
B3 C2 B9 66.9(6)
B8 C2 B9 68.0(6)
C11 C2 Zr1 121.5(6)
B3 C2 Zr1 80.5(5)
B8 C2 Zr1 83.0(4)
B9 C2 Zr1 120.2(6)
B6 C5 C15 116.8(10)
B6 C5 B4 117.7(8)
C15 C5 B4 123.5(10)
B6 C5 B11 68.7(8)
C15 C5 B11 121.2(8)
B4 C5 B11 68.3(7)
B6 C5 Zr1 83.6(5)
C15 C5 Zr1 118.6(6)
B4 C5 Zr1 81.4(5)
B11 C5 Zr1 120.2(7)
C2 C11 C12 106.4(7)
N1 C12 C11 113.1(7)
C5 C15 C16 109.3(8)
N2 C16 C15 109.8(13)
C24 O1 C21 108.8(9)
C24 O1 Na1 123.7(7)
C21 O1 Na1 124.9(7)
C22 C21 O1 108.7(10)
C21 C22 C23 105.5(11)
C24 C23 C22 103.6(11)
O1 C24 C23 107.3(10)
C31 O2 C34 103.4(11)
C31 O2 Na1 126.1(13)
C34 O2 Na1 124.9(10)
O2 C31 C32 113.1(13)
C31 C32 C33 104.2(12)
C34 C33 C32 103.8(12)
C33 C34 O2 109.2(11)
C44 O3 C41 103.1(11)
C44 O3 Na1 123.3(11)
C41 O3 Na1 126.8(11)
C42 C41 O3 112.3(13)
C41 C42 C43 101.0(12)
C44 C43 C42 106.1(12)
O3 C44 C43 112.7(13)
C2 B3 B4 128.4(7)
C2 B3 B9 57.1(5)
B4 B3 B9 123.5(8)
C2 B3 B10 107.3(7)
B4 B3 B10 65.8(6)
B9 B3 B10 61.1(6)
C2 B3 Zr1 60.9(4)
B4 B3 Zr1 69.9(4)
B9 B3 Zr1 101.3(5)
B10 B3 Zr1 100.3(5)
C5 B4 B3 127.2(7)
C5 B4 B11 56.1(6)
B3 B4 B11 119.9(8)
C5 B4 B10 106.5(8)
B3 B4 B10 62.8(5)
B11 B4 B10 61.0(6)
C5 B4 Zr1 59.8(4)
B3 B4 Zr1 70.9(4)
B11 B4 Zr1 98.9(6)
B10 B4 Zr1 99.4(5)
C5 B6 B11 57.8(7)
C5 B6 B7 120.0(8)
B11 B6 B7 106.1(8)
C5 B6 B12 108.9(8)
B11 B6 B12 57.0(7)
B7 B6 B12 59.0(6)
C5 B6 Zr1 59.7(5)
B11 B6 Zr1 99.3(6)
B7 B6 Zr1 68.8(4)
B12 B6 Zr1 107.4(6)
B8 B7 B12 110.9(7)
B8 B7 B6 134.6(7)
B12 B7 B6 61.3(6)
B8 B7 B13 58.4(5)
B12 B7 B13 56.5(6)
B6 B7 B13 112.6(7)
B8 B7 Zr1 72.9(4)
B12 B7 Zr1 109.1(6)
B6 B7 Zr1 69.3(5)
B13 B7 Zr1 109.0(5)
B8 B7 Na1 77.3(5)
B12 B7 Na1 156.8(6)
B6 B7 Na1 128.9(5)
B13 B7 Na1 118.5(6)
Zr1 B7 Na1 94.0(3)
C2 B8 B7 120.0(7)
C2 B8 B13 108.5(7)
B7 B8 B13 64.2(6)
C2 B8 B9 56.1(5)
B7 B8 B9 110.1(7)
B13 B8 B9 57.5(6)
C2 B8 Zr1 58.9(4)
B7 B8 Zr1 68.0(4)
B13 B8 Zr1 109.1(6)
B9 B8 Zr1 97.9(5)
C2 B8 Na1 131.8(5)
B7 B8 Na1 69.2(4)
B13 B8 Na1 116.5(6)
B9 B8 Na1 171.7(5)
Zr1 B8 Na1 89.6(3)
C2 B9 B13 109.6(6)
C2 B9 B3 56.0(5)
B13 B9 B3 112.5(8)
C2 B9 B8 55.9(5)
B13 B9 B8 59.0(5)
B3 B9 B8 97.4(6)
C2 B9 B10 108.3(7)
B13 B9 B10 62.8(6)
B3 B9 B10 63.4(6)
B8 B9 B10 102.1(7)
B13 B10 B9 53.9(5)
B13 B10 B12 54.0(6)
B9 B10 B12 105.1(7)
B13 B10 B11 104.8(7)
B9 B10 B11 139.1(7)
B12 B10 B11 53.5(7)
B13 B10 B3 99.1(6)
B9 B10 B3 55.5(5)
B12 B10 B3 122.7(6)
B11 B10 B3 103.4(6)
B13 B10 B4 123.7(6)
B9 B10 B4 104.5(6)
B12 B10 B4 98.6(7)
B11 B10 B4 54.8(6)
B3 B10 B4 51.3(5)
C5 B11 B12 110.9(9)
C5 B11 B6 53.5(6)
B12 B11 B6 63.6(7)
C5 B11 B4 55.7(6)
B12 B11 B4 113.6(9)
B6 B11 B4 97.1(7)
C5 B11 B10 108.8(8)
B12 B11 B10 62.7(7)
B6 B11 B10 105.7(8)
B4 B11 B10 64.2(6)
B13 B12 B11 122.4(9)
B13 B12 B7 63.0(6)
B11 B12 B7 108.7(8)
B13 B12 B6 116.9(8)
B11 B12 B6 59.4(7)
B7 B12 B6 59.7(6)
B13 B12 B10 62.3(7)
B11 B12 B10 63.9(7)
B7 B12 B10 99.5(7)
B6 B12 B10 103.7(7)
B9 B13 B12 123.0(8)
B9 B13 B8 63.5(6)
B12 B13 B8 113.8(7)
B9 B13 B7 109.6(6)
B12 B13 B7 60.5(6)
B8 B13 B7 57.5(5)
B9 B13 B10 63.4(6)
B12 B13 B10 63.7(6)
B8 B13 B10 105.5(6)
B7 B13 B10 98.9(6)
O1 Na1 O2 109.4(4)
O1 Na1 O3 93.9(4)
O2 Na1 O3 91.6(4)
O1 Na1 Cl1 92.1(2)
O2 Na1 Cl1 85.9(2)
O3 Na1 Cl1 173.9(3)
O1 Na1 B7 134.8(3)
O2 Na1 B7 112.1(4)
O3 Na1 B7 101.9(3)
Cl1 Na1 B7 74.0(2)
O1 Na1 B8 102.0(3)
O2 Na1 B8 144.7(4)
O3 Na1 B8 102.0(3)
Cl1 Na1 B8 77.09(18)
B7 Na1 B8 33.5(3)

loop_
_geom_bond_atom_site_label_1
_geom_bond_atom_site_label_2
_geom_bond_distance
Zr1 C5 2.203(8)
Zr1 C2 2.249(7)
Zr1 Cl1 2.483(2)
Zr1 N1 2.506(7)
Zr1 B4 2.522(9)
Zr1 B7 2.527(8)
Zr1 B6 2.535(10)
Zr1 B3 2.537(9)
Zr1 N2 2.547(6)
Zr1 B8 2.606(9)
Cl1 Na1 2.797(4)
N1 C13 1.440(12)
N1 C12 1.488(11)
N1 C14 1.534(11)
N2 C16 1.338(16)
N2 C18 1.417(11)
N2 C17 1.456(18)
C2 C11 1.477(11)
C2 B3 1.604(12)
C2 B8 1.619(12)
C2 B9 1.624(12)
C5 B6 1.524(14)
C5 C15 1.544(13)
C5 B4 1.598(15)
C5 B11 1.606(14)
C11 C12 1.554(10)
C15 C16 1.588(13)
O1 C24 1.377(11)
O1 C21 1.380(10)
O1 Na1 2.267(8)
C21 C22 1.382(13)
C22 C23 1.486(19)
C23 C24 1.401(14)
O2 C31 1.346(13)
O2 C34 1.391(12)
O2 Na1 2.321(9)
C31 C32 1.353(14)
C32 C33 1.48(2)
C33 C34 1.379(13)
O3 C44 1.335(13)
O3 C41 1.369(13)
O3 Na1 2.325(9)
C41 C42 1.372(14)
C42 C43 1.46(2)
C43 C44 1.352(15)
B3 B4 1.694(15)
B3 B9 1.780(14)
B3 B10 1.931(13)
B4 B11 1.798(17)
B4 B10 1.980(14)
B6 B11 1.767(17)
B6 B7 1.809(17)
B6 B12 1.838(16)
B7 B8 1.721(15)
B7 B12 1.795(15)
B7 B13 1.837(12)
B7 Na1 2.913(10)
B8 B13 1.737(12)
B8 B9 1.813(13)
B8 Na1 3.040(10)
B9 B13 1.709(15)
B9 B10 1.891(15)
B10 B13 1.882(16)
B10 B12 1.904(16)
B10 B11 1.924(17)
B11 B12 1.722(19)
B12 B13 1.719(17)
